data_4023748
loop_
_publ_author_name
'Daniel B. Werz'
'Felix R. Fischer'
'Stefan C. Kornmayer'
'Frank Rominger'
'Rolf Gleiter'

_publ_contact_author_address
;
        Organisch-Chemisches Institut
        Universit\"at Heidelberg
        Im Neuenheimer Feld 270
        D-69120 Heidelberg
        Germany
;
_publ_contact_author_email rolf.gleiter@oci.uni-heidelberg.de
_publ_contact_author_fax '049 6221 54- 4205'
_publ_contact_author_name 'Gleiter, Rolf'
_publ_contact_author_phone '049 6221 54- 8400'
_publ_section_title
;
 Macrocyclic Cyclophanes with Two and Three
 \a,\w-Dichalcogena-1,4-diethynylaryl Units:
 Syntheses and Structural Properties
;
_journal_name_full 'Journal of Organic Chemistry'
_journal_page_first 8021
_journal_page_last 8029
_journal_paper_doi 10.1021/jo801378p
_journal_volume 73
_journal_year 2008
_chemical_formula_sum 'C12 H18 N2 S2'
_chemical_formula_weight 254.40
_chemical_name_systematic
;
 ?
;
_space_group_IT_number 14
_symmetry_cell_setting monoclinic
_symmetry_space_group_name_Hall '-P 2ybc'
_symmetry_space_group_name_H-M 'P 1 21/c 1'
_atom_sites_solution_hydrogens geom
_atom_sites_solution_primary direct
_atom_sites_solution_secondary difmap
_audit_creation_method SHELXL-97
_cell_angle_alpha 90.00
_cell_angle_beta 107.9350(10)
_cell_angle_gamma 90.00
_cell_formula_units_Z 4
_cell_length_a 11.6618(4)
_cell_length_b 10.3412(4)
_cell_length_c 11.5186(4)
_cell_measurement_temperature 200(2)
_cell_volume 1321.61(8)
_computing_cell_refinement 'Bruker SMART'
_computing_data_collection 'Bruker SMART'
_computing_data_reduction 'Bruker SHELXTL'
_computing_molecular_graphics 'Bruker SHELXTL'
_computing_publication_material 'Bruker SHELXTL'
_computing_structure_refinement 'SHELXL-97 (Sheldrick, 1997)'
_computing_structure_solution 'SHELXS-97 (Sheldrick, 1990)'
_diffrn_ambient_temperature 200(2)
_diffrn_measured_fraction_theta_full 1.000
_diffrn_measured_fraction_theta_max 1.000
_diffrn_measurement_device_type 'CCD area detector'
_diffrn_measurement_method 'phi and omega scans'
_diffrn_radiation_monochromator graphite
_diffrn_radiation_source 'fine-focus sealed tube'
_diffrn_radiation_type MoK\a
_diffrn_radiation_wavelength 0.71073
_diffrn_reflns_av_R_equivalents 0.0321
_diffrn_reflns_av_sigmaI/netI 0.0255
_diffrn_reflns_limit_h_max 15
_diffrn_reflns_limit_h_min -15
_diffrn_reflns_limit_k_max 13
_diffrn_reflns_limit_k_min -13
_diffrn_reflns_limit_l_max 14
_diffrn_reflns_limit_l_min -14
_diffrn_reflns_number 13354
_diffrn_reflns_theta_full 27.48
_diffrn_reflns_theta_max 27.48
_diffrn_reflns_theta_min 1.84
_exptl_absorpt_coefficient_mu 0.379
_exptl_absorpt_correction_T_max 0.9559
_exptl_absorpt_correction_T_min 0.9145
_exptl_absorpt_correction_type multi-scan
_exptl_absorpt_process_details 'Blessing, Acta Cryst. (1995) A51 33-38.'
_exptl_crystal_colour colorless
_exptl_crystal_density_diffrn 1.279
_exptl_crystal_density_method 'not measured'
_exptl_crystal_description polyhedron
_exptl_crystal_F_000 544
_exptl_crystal_size_max 0.24
_exptl_crystal_size_mid 0.20
_exptl_crystal_size_min 0.12
_refine_diff_density_max 0.259
_refine_diff_density_min -0.254
_refine_diff_density_rms 0.040
_refine_ls_extinction_method none
_refine_ls_goodness_of_fit_ref 1.040
_refine_ls_hydrogen_treatment constr
_refine_ls_matrix_type full
_refine_ls_number_parameters 145
_refine_ls_number_reflns 3022
_refine_ls_number_restraints 0
_refine_ls_restrained_S_all 1.040
_refine_ls_R_factor_all 0.0436
_refine_ls_R_factor_gt 0.0317
_refine_ls_shift/su_max 0.001
_refine_ls_shift/su_mean 0.000
_refine_ls_structure_factor_coef Fsqd
_refine_ls_weighting_details 'calc w=1/[\s^2^(Fo^2^)+(0.0365P)^2^+0.3538P] where P=(Fo^2^+2Fc^2^)/3'
_refine_ls_weighting_scheme calc
_refine_ls_wR_factor_gt 0.0750
_refine_ls_wR_factor_ref 0.0808
_reflns_number_gt 2470
_reflns_number_total 3022
_reflns_threshold_expression >2sigma(I)
_cod_data_source_file jo801378p_si_002_11.cif
_cod_data_source_block sko3_(in_paper_24)
_cod_depositor_comments
;
The following automatic conversions were performed:
'_symmetry_cell_setting' value 'Monoclinic' changed to 'monoclinic'
according to '/home/saulius/struct/CIF-dictionaries/cif_core.dic'
dictionary named 'cif_core.dic' version 2.4.1 from 2010-06-29.

Automatic conversion script
Id: cif_fix_enum 1527 2010-12-29 10:47:43Z saulius 
;
_cod_original_sg_symbol_H-M 'P 21/c'
_cod_database_code 4023748

loop_
_symmetry_equiv_pos_as_xyz
'x, y, z'
'-x, y+1/2, -z+1/2'
'-x, -y, -z'
'x, -y-1/2, z-1/2'

loop_
_atom_site_label
_atom_site_type_symbol
_atom_site_fract_x
_atom_site_fract_y
_atom_site_fract_z
_atom_site_U_iso_or_equiv
_atom_site_adp_type
_atom_site_occupancy
_atom_site_symmetry_multiplicity
_atom_site_calc_flag
_atom_site_refinement_flags
_atom_site_disorder_assembly
_atom_site_disorder_group
C1 C 0.73479(11) 0.53845(12) 0.47681(11) 0.0235(3) Uani 1 1 d . . .
C2 C 0.66138(11) 0.64603(12) 0.51428(12) 0.0273(3) Uani 1 1 d . . .
H2A H 0.5829 0.6550 0.4497 0.033 Uiso 1 1 calc R . .
H2B H 0.6448 0.6193 0.5901 0.033 Uiso 1 1 calc R . .
C3 C 0.72364(13) 0.77755(13) 0.53545(12) 0.0316(3) Uani 1 1 d . . .
H3A H 0.6694 0.8423 0.5543 0.038 Uiso 1 1 calc R . .
H3B H 0.7976 0.7722 0.6064 0.038 Uiso 1 1 calc R . .
C4 C 0.75654(14) 0.82052(14) 0.42310(13) 0.0380(3) Uani 1 1 d . . .
H4A H 0.6821 0.8345 0.3542 0.046 Uiso 1 1 calc R . .
H4B H 0.8010 0.9035 0.4404 0.046 Uiso 1 1 calc R . .
C5 C 0.83402(14) 0.71906(14) 0.38806(12) 0.0365(3) Uani 1 1 d . . .
H5A H 0.9118 0.7116 0.4538 0.044 Uiso 1 1 calc R . .
H5B H 0.8511 0.7466 0.3127 0.044 Uiso 1 1 calc R . .
C6 C 0.77178(13) 0.58703(13) 0.36687(12) 0.0307(3) Uani 1 1 d . . .
H6A H 0.8268 0.5230 0.3483 0.037 Uiso 1 1 calc R . .
H6B H 0.6989 0.5927 0.2948 0.037 Uiso 1 1 calc R . .
C7 C 0.85013(11) 0.50393(13) 0.58205(11) 0.0255(3) Uani 1 1 d . . .
H7A H 0.8973 0.4402 0.5515 0.031 Uiso 1 1 calc R . .
H7B H 0.9000 0.5828 0.6054 0.031 Uiso 1 1 calc R . .
C8 C 0.82748(12) 0.44908(14) 0.69498(12) 0.0301(3) Uani 1 1 d . . .
H8A H 0.7756 0.3716 0.6716 0.036 Uiso 1 1 calc R . .
H8B H 0.7831 0.5139 0.7277 0.036 Uiso 1 1 calc R . .
S1 S 0.96544(4) 0.40440(4) 0.81532(4) 0.04208(12) Uani 1 1 d . . .
C9 C 1.04214(13) 0.54491(15) 0.83470(13) 0.0364(3) Uani 1 1 d . . .
N1 N 1.09869(13) 0.63722(14) 0.84828(14) 0.0543(4) Uani 1 1 d . . .
C10 C 0.65093(11) 0.42018(12) 0.43921(12) 0.0275(3) Uani 1 1 d . . .
H10A H 0.6231 0.3954 0.5091 0.033 Uiso 1 1 calc R . .
H10B H 0.5790 0.4463 0.3716 0.033 Uiso 1 1 calc R . .
C11 C 0.70599(13) 0.30183(13) 0.39901(13) 0.0326(3) Uani 1 1 d . . .
H11A H 0.7799 0.2767 0.4646 0.039 Uiso 1 1 calc R . .
H11B H 0.7293 0.3236 0.3256 0.039 Uiso 1 1 calc R . .
S2 S 0.60090(4) 0.16492(4) 0.36425(4) 0.04303(12) Uani 1 1 d . . .
C12 C 0.59461(13) 0.13659(13) 0.50691(15) 0.0374(3) Uani 1 1 d . . .
N2 N 0.58745(13) 0.11839(14) 0.60231(14) 0.0520(4) Uani 1 1 d . . .

loop_
_atom_site_aniso_label
_atom_site_aniso_U_11
_atom_site_aniso_U_22
_atom_site_aniso_U_33
_atom_site_aniso_U_23
_atom_site_aniso_U_13
_atom_site_aniso_U_12
C1 0.0222(6) 0.0255(6) 0.0230(6) 0.0002(5) 0.0073(5) -0.0009(5)
C2 0.0241(6) 0.0280(7) 0.0295(7) 0.0024(5) 0.0078(5) 0.0026(5)
C3 0.0338(7) 0.0280(7) 0.0314(7) -0.0018(5) 0.0076(6) 0.0011(5)
C4 0.0494(9) 0.0293(7) 0.0301(7) 0.0039(6) 0.0046(6) -0.0080(6)
C5 0.0460(8) 0.0415(8) 0.0243(7) 0.0011(6) 0.0142(6) -0.0139(7)
C6 0.0360(7) 0.0345(7) 0.0223(6) -0.0021(5) 0.0101(5) -0.0056(6)
C7 0.0217(6) 0.0286(6) 0.0265(6) -0.0002(5) 0.0078(5) 0.0015(5)
C8 0.0276(7) 0.0325(7) 0.0273(7) 0.0047(5) 0.0040(5) 0.0028(5)
S1 0.0420(2) 0.0354(2) 0.0379(2) 0.01119(16) -0.00381(16) 0.00353(16)
C9 0.0320(7) 0.0390(8) 0.0309(7) -0.0028(6) -0.0011(6) 0.0090(6)
N1 0.0397(8) 0.0437(8) 0.0652(10) -0.0066(7) -0.0047(7) 0.0022(6)
C10 0.0232(6) 0.0268(6) 0.0305(7) -0.0005(5) 0.0054(5) -0.0015(5)
C11 0.0344(7) 0.0279(7) 0.0349(7) -0.0018(6) 0.0099(6) -0.0014(6)
S2 0.0516(2) 0.0331(2) 0.0403(2) -0.01041(16) 0.00802(18) -0.00977(17)
C12 0.0335(8) 0.0243(7) 0.0480(9) 0.0005(6) 0.0033(7) -0.0024(6)
N2 0.0482(8) 0.0505(8) 0.0523(9) 0.0111(7) 0.0081(7) -0.0050(7)

loop_
_atom_type_symbol
_atom_type_description
_atom_type_scat_dispersion_real
_atom_type_scat_dispersion_imag
_atom_type_scat_source
C C 0.0033 0.0016 'International Tables Vol C Tables 4.2.6.8 and 6.1.1.4'
H H 0.0000 0.0000 'International Tables Vol C Tables 4.2.6.8 and 6.1.1.4'
N N 0.0061 0.0033 'International Tables Vol C Tables 4.2.6.8 and 6.1.1.4'
S S 0.1246 0.1234 'International Tables Vol C Tables 4.2.6.8 and 6.1.1.4'

loop_
_geom_angle_atom_site_label_1
_geom_angle_atom_site_label_2
_geom_angle_atom_site_label_3
_geom_angle
_geom_angle_site_symmetry_1
_geom_angle_site_symmetry_3
_geom_angle_publ_flag
C6 C1 C10 109.95(10) . . ?
C6 C1 C2 108.31(10) . . ?
C10 C1 C2 106.95(10) . . ?
C6 C1 C7 108.81(10) . . ?
C10 C1 C7 111.07(10) . . ?
C2 C1 C7 111.69(10) . . ?
C3 C2 C1 114.17(10) . . ?
C4 C3 C2 110.85(11) . . ?
C5 C4 C3 110.49(11) . . ?
C4 C5 C6 111.54(12) . . ?
C5 C6 C1 113.48(10) . . ?
C8 C7 C1 114.78(10) . . ?
C7 C8 S1 113.57(9) . . ?
C9 S1 C8 100.93(7) . . ?
N1 C9 S1 176.99(14) . . ?
C11 C10 C1 115.69(10) . . ?
C10 C11 S2 111.82(9) . . ?
C12 S2 C11 98.48(7) . . ?
N2 C12 S2 178.31(15) . . ?

loop_
_geom_bond_atom_site_label_1
_geom_bond_atom_site_label_2
_geom_bond_distance
_geom_bond_site_symmetry_2
_geom_bond_publ_flag
C1 C6 1.5422(17) . ?
C1 C10 1.5425(17) . ?
C1 C2 1.5442(17) . ?
C1 C7 1.5498(17) . ?
C2 C3 1.5255(18) . ?
C3 C4 1.525(2) . ?
C4 C5 1.518(2) . ?
C5 C6 1.5302(19) . ?
C7 C8 1.5149(18) . ?
C8 S1 1.8302(13) . ?
S1 C9 1.6847(17) . ?
C9 N1 1.143(2) . ?
C10 C11 1.5191(18) . ?
C11 S2 1.8343(14) . ?
S2 C12 1.6927(18) . ?
C12 N2 1.143(2) . ?

loop_
_cod_related_entry_id
_cod_related_entry_database
_cod_related_entry_code
1 ChemSpider 30658763
